data_2237303
loop_
_publ_author_name
'Karczmarzyk, Zbigniew'
'Pitucha, Monika'
'Wysocki, Waldemar'
'Pachuta-Stec, Anna'
'Sta\'nczuk, Andrzej'

_publ_section_title
;
 3-Benzyl-4-ethyl-1<i>H</i>-1,2,4-triazole-5(4<i>H</i>)-thione
;
_journal_coeditor_code FY2077
_journal_issue 2
_journal_name_full 'Acta Crystallographica Section E'
_journal_page_first o155
_journal_page_last o156
_journal_paper_doi 10.1107/S1600536812051276
_journal_volume 69
_journal_year 2013
_chemical_formula_iupac 'C11 H13 N3 S'
_chemical_formula_moiety 'C11 H13 N3 S'
_chemical_formula_sum 'C11 H13 N3 S'
_chemical_formula_weight 219.30
_chemical_melting_point 425
_chemical_name_systematic
;
3-Benzyl-4-ethyl-1<i>H</i>-1,2,4-triazole-5(4<i>H</i>)-thione
;
_space_group_IT_number 14
_symmetry_cell_setting monoclinic
_symmetry_space_group_name_Hall '-P 2ybc'
_symmetry_space_group_name_H-M 'P 1 21/c 1'
_atom_sites_solution_hydrogens difmap
_atom_sites_solution_primary direct
_atom_sites_solution_secondary difmap
_audit_creation_method SHELXL-97
_cell_angle_alpha 90.00
_cell_angle_beta 91.892(4)
_cell_angle_gamma 90.00
_cell_formula_units_Z 4
_cell_length_a 7.3731(5)
_cell_length_b 8.9408(19)
_cell_length_c 16.9936(8)
_cell_measurement_reflns_used 67
_cell_measurement_temperature 296(2)
_cell_measurement_theta_max 11.20
_cell_measurement_theta_min 3.55
_cell_volume 1119.6(3)
_computing_cell_refinement '<i>KM4B8</i> (Ga\/ldecki <i>et al.</i>, 1996)'
_computing_data_collection '<i>KM4B8</i> (Ga\/ldecki <i>et al.</i>, 1996)'
_computing_data_reduction 'DATAPROC (Ga\/ldecki <i>et al.</i>, 1995)'
_computing_molecular_graphics 'ORTEP-3 for Windows (Farrugia, 2012)'
_computing_publication_material 'SHELXL97 (Sheldrick, 2008) and WinGX (Farrugia, 2012)'
_computing_structure_refinement 'SHELXL97 (Sheldrick, 2008)'
_computing_structure_solution 'SHELXS97 (Sheldrick, 2008)'
_diffrn_ambient_temperature 296(2)
_diffrn_measured_fraction_theta_full 0.995
_diffrn_measured_fraction_theta_max 0.995
_diffrn_measurement_device_type 'Kuma KM-4 four-circle'
_diffrn_measurement_method \w-2\q
_diffrn_radiation_monochromator graphite
_diffrn_radiation_source 'fine-focus sealed tube'
_diffrn_radiation_type MoK\a
_diffrn_radiation_wavelength 0.71073
_diffrn_reflns_av_R_equivalents 0.0388
_diffrn_reflns_av_sigmaI/netI 0.1175
_diffrn_reflns_limit_h_max 10
_diffrn_reflns_limit_h_min -10
_diffrn_reflns_limit_k_max 12
_diffrn_reflns_limit_k_min 0
_diffrn_reflns_limit_l_max 23
_diffrn_reflns_limit_l_min 0
_diffrn_reflns_number 3392
_diffrn_reflns_theta_full 30.10
_diffrn_reflns_theta_max 30.10
_diffrn_reflns_theta_min 2.40
_diffrn_standards_decay_% 1
_diffrn_standards_interval_count 100
_diffrn_standards_number 2
_exptl_absorpt_coefficient_mu 0.259
_exptl_absorpt_correction_T_max 0.852
_exptl_absorpt_correction_T_min 0.834
_exptl_absorpt_correction_type psi-scan
_exptl_absorpt_process_details
;
(North <i>et al.</i>, 1968)
;
_exptl_crystal_colour colourless
_exptl_crystal_density_diffrn 1.301
_exptl_crystal_density_method 'not measured'
_exptl_crystal_description prism
_exptl_crystal_F_000 464
_exptl_crystal_size_max 0.55
_exptl_crystal_size_mid 0.20
_exptl_crystal_size_min 0.20
_refine_diff_density_max 0.229
_refine_diff_density_min -0.202
_refine_ls_extinction_coef 0.012(3)
_refine_ls_extinction_expression Fc^*^=kFc[1+0.001xFc^2^\l^3^/sin(2\q)]^-1/4^
_refine_ls_extinction_method 'SHELXL97 (Sheldrick, 2008)'
_refine_ls_goodness_of_fit_ref 0.981
_refine_ls_hydrogen_treatment mixed
_refine_ls_matrix_type full
_refine_ls_number_parameters 187
_refine_ls_number_reflns 3289
_refine_ls_number_restraints 6
_refine_ls_restrained_S_all 0.980
_refine_ls_R_factor_all 0.1854
_refine_ls_R_factor_gt 0.0474
_refine_ls_shift/su_max 0.000
_refine_ls_shift/su_mean 0.000
_refine_ls_structure_factor_coef Fsqd
_refine_ls_weighting_details 'calc w=1/[\s^2^(Fo^2^)+(0.0620P)^2^+0.2203P] where P=(Fo^2^+2Fc^2^)/3'
_refine_ls_weighting_scheme calc
_refine_ls_wR_factor_gt 0.1109
_refine_ls_wR_factor_ref 0.1559
_reflns_number_gt 1385
_reflns_number_total 3289
_reflns_threshold_expression I>2\s(I)
_cod_data_source_file fy2077.cif
_cod_data_source_block I
_cod_original_sg_symbol_H-M 'P 21/c'
_cod_database_code 2237303
_cod_database_fobs_code 2237303

loop_
_symmetry_equiv_pos_as_xyz
'x, y, z'
'-x, y+1/2, -z+1/2'
'-x, -y, -z'
'x, -y-1/2, z-1/2'

loop_
_atom_site_type_symbol
_atom_site_label
_atom_site_fract_x
_atom_site_fract_y
_atom_site_fract_z
_atom_site_U_iso_or_equiv
_atom_site_adp_type
_atom_site_calc_flag
_atom_site_refinement_flags
_atom_site_occupancy
_atom_site_symmetry_multiplicity
_atom_site_disorder_assembly
_atom_site_disorder_group
S S6 -0.22230(10) 0.33538(8) 0.53097(4) 0.0567(3) Uani d . 1 1 . .
N N1 0.0496(3) 0.3323(3) 0.42647(13) 0.0473(6) Uani d . 1 1 . .
H H1 0.101(4) 0.412(4) 0.4446(18) 0.071 Uiso d . 1 1 . .
N N2 0.1063(3) 0.2595(3) 0.36067(13) 0.0525(6) Uani d . 1 1 . .
N N4 -0.1519(3) 0.1693(2) 0.40086(12) 0.0445(5) Uani d . 1 1 . .
C C3 -0.0184(4) 0.1613(3) 0.34683(16) 0.0516(7) Uani d . 1 1 . .
C C5 -0.1070(3) 0.2807(3) 0.45287(15) 0.0412(6) Uani d . 1 1 . .
C C7 -0.3151(4) 0.0780(3) 0.40482(17) 0.0563(8) Uani d . 1 1 . .
H H7A -0.3527 0.0466 0.3521 0.084 Uiso calc R 1 1 . .
H H7B -0.4122 0.1375 0.4259 0.084 Uiso calc R 1 1 . .
C C8 -0.2841(5) -0.0576(4) 0.4557(2) 0.0776(11) Uani d . 1 1 . .
H H8A -0.2561 -0.0268 0.5088 0.116 Uiso calc R 1 1 . .
H H8B -0.1847 -0.1146 0.4362 0.116 Uiso calc R 1 1 . .
H H8C -0.3917 -0.1182 0.4545 0.116 Uiso calc R 1 1 . .
C C9 -0.0260(4) 0.0531(4) 0.2795(2) 0.0834(12) Uani d . 1 1 A .
H H91 -0.1034 0.0942 0.2376 0.125 Uiso calc R 1 1 . .
H H92 -0.0813 -0.0391 0.2969 0.125 Uiso calc R 1 1 . .
C C10 0.1561(3) 0.0173(3) 0.24685(16) 0.0456(6) Uani d D 1 1 . .
C C11A 0.1986(18) 0.0849(15) 0.1776(6) 0.0499(18) Uani d P 0.77(2) 1 A 1
H H11A 0.1175 0.1531 0.1547 0.075 Uiso calc PR 0.77(2) 1 A 1
C C12A 0.3582(15) 0.0546(11) 0.1410(6) 0.062(2) Uani d P 0.77(2) 1 A 1
H H12A 0.3837 0.1027 0.0941 0.093 Uiso calc PR 0.77(2) 1 A 1
C C13A 0.4806(9) -0.0468(11) 0.1733(7) 0.066(2) Uani d P 0.77(2) 1 A 1
H H13A 0.5890 -0.0673 0.1490 0.100 Uiso calc PR 0.77(2) 1 A 1
C C14A 0.4388(12) -0.1159(11) 0.2417(7) 0.071(3) Uani d P 0.77(2) 1 A 1
H H14A 0.5179 -0.1870 0.2633 0.107 Uiso calc PR 0.77(2) 1 A 1
C C15A 0.2833(14) -0.0828(10) 0.2790(5) 0.068(2) Uani d P 0.77(2) 1 A 1
H H15A 0.2613 -0.1279 0.3270 0.102 Uiso calc PR 0.77(2) 1 A 1
C C11B 0.240(5) 0.060(6) 0.179(2) 0.069(11) Uani d PD 0.23(2) 1 A 2
H H11B 0.1873 0.1316 0.1463 0.103 Uiso calc PR 0.23(2) 1 A 2
C C12B 0.403(3) -0.004(4) 0.1598(16) 0.052(8) Uani d PD 0.23(2) 1 A 2
H H12B 0.4608 0.0185 0.1134 0.077 Uiso calc PR 0.23(2) 1 A 2
C C13B 0.475(3) -0.104(4) 0.214(2) 0.074(12) Uani d PD 0.23(2) 1 A 2
H H13B 0.5909 -0.1414 0.2053 0.112 Uiso calc PR 0.23(2) 1 A 2
C C14B 0.391(3) -0.154(3) 0.280(2) 0.072(7) Uani d PD 0.23(2) 1 A 2
H H14B 0.4437 -0.2272 0.3126 0.108 Uiso calc PR 0.23(2) 1 A 2
C C15B 0.225(3) -0.093(3) 0.2963(16) 0.053(6) Uani d PD 0.23(2) 1 A 2
H H15B 0.1608 -0.1244 0.3395 0.079 Uiso calc PR 0.23(2) 1 A 2

loop_
_atom_site_aniso_label
_atom_site_aniso_U_11
_atom_site_aniso_U_22
_atom_site_aniso_U_33
_atom_site_aniso_U_12
_atom_site_aniso_U_13
_atom_site_aniso_U_23
S6 0.0669(5) 0.0494(4) 0.0553(4) -0.0142(4) 0.0264(3) -0.0107(4)
N1 0.0485(13) 0.0404(12) 0.0538(13) -0.0110(11) 0.0150(10) -0.0100(11)
N2 0.0480(13) 0.0527(13) 0.0577(15) -0.0092(11) 0.0180(11) -0.0129(12)
N4 0.0407(11) 0.0443(12) 0.0491(12) -0.0089(10) 0.0113(9) -0.0094(11)
C3 0.0438(14) 0.0560(16) 0.0558(16) -0.0092(14) 0.0160(12) -0.0166(14)
C5 0.0429(14) 0.0345(12) 0.0465(15) -0.0038(11) 0.0069(11) 0.0005(11)
C7 0.0447(15) 0.0585(18) 0.0665(19) -0.0148(14) 0.0138(13) -0.0140(15)
C8 0.080(2) 0.0522(18) 0.102(3) -0.0176(17) 0.031(2) -0.0055(18)
C9 0.0629(19) 0.101(3) 0.089(2) -0.0244(19) 0.0288(17) -0.054(2)
C10 0.0451(15) 0.0458(15) 0.0465(15) -0.0063(12) 0.0078(12) -0.0113(13)
C11A 0.052(4) 0.043(4) 0.055(4) 0.004(3) 0.006(3) -0.004(2)
C12A 0.062(5) 0.063(5) 0.062(4) 0.001(3) 0.024(3) -0.004(3)
C13A 0.043(4) 0.077(5) 0.080(5) 0.008(3) 0.014(4) -0.027(4)
C14A 0.063(6) 0.063(5) 0.087(8) 0.018(4) -0.015(5) 0.002(4)
C15A 0.091(6) 0.063(4) 0.050(4) -0.020(5) -0.003(4) 0.007(3)
C11B 0.054(19) 0.06(2) 0.09(2) 0.006(12) -0.022(13) -0.003(13)
C12B 0.032(14) 0.07(2) 0.052(16) -0.003(12) 0.015(12) -0.019(14)
C13B 0.051(12) 0.10(2) 0.07(2) -0.041(13) 0.029(13) -0.041(18)
C14B 0.074(15) 0.049(11) 0.094(19) 0.016(10) -0.004(13) 0.003(11)
C15B 0.033(10) 0.059(12) 0.067(15) 0.008(9) 0.003(7) 0.008(8)

loop_
_atom_type_symbol
_atom_type_description
_atom_type_scat_dispersion_real
_atom_type_scat_dispersion_imag
_atom_type_scat_source
C C 0.0033 0.0016 'International Tables Vol C Tables 4.2.6.8 and 6.1.1.4'
H H 0.0000 0.0000 'International Tables Vol C Tables 4.2.6.8 and 6.1.1.4'
N N 0.0061 0.0033 'International Tables Vol C Tables 4.2.6.8 and 6.1.1.4'
S S 0.1246 0.1234 'International Tables Vol C Tables 4.2.6.8 and 6.1.1.4'

loop_
_geom_angle_atom_site_label_1
_geom_angle_atom_site_label_2
_geom_angle_atom_site_label_3
_geom_angle
C5 N1 N2 113.6(2)
C5 N1 H1 123(2)
N2 N1 H1 123(2)
C3 N2 N1 103.7(2)
C5 N4 C3 107.9(2)
C5 N4 C7 124.2(2)
C3 N4 C7 127.9(2)
N2 C3 N4 111.5(2)
N2 C3 C9 126.0(2)
N4 C3 C9 122.4(2)
N1 C5 N4 103.2(2)
N1 C5 S6 129.3(2)
N4 C5 S6 127.47(18)
N4 C7 C8 111.6(2)
N4 C7 H7A 109.3
C8 C7 H7A 109.3
N4 C7 H7B 109.3
C8 C7 H7B 109.3
H7A C7 H7B 108.0
C7 C8 H8A 109.5
C7 C8 H8B 109.5
H8A C8 H8B 109.5
C7 C8 H8C 109.5
H8A C8 H8C 109.5
H8B C8 H8C 109.5
C3 C9 C10 114.1(3)
C3 C9 H91 108.7
C10 C9 H91 108.7
C3 C9 H92 108.7
C10 C9 H92 108.7
H91 C9 H92 107.6
C15B C10 C11B 122.5(12)
C11A C10 C15A 116.8(5)
C11A C10 C9 117.1(5)
C15B C10 C9 103.9(10)
C11B C10 C9 133.0(12)
C15A C10 C9 126.1(5)
C10 C11A C12A 121.7(8)
C10 C11A H11A 119.2
C12A C11A H11A 119.2
C11A C12A C13A 120.5(9)
C11A C12A H12A 119.8
C13A C12A H12A 119.8
C14A C13A C12A 118.3(8)
C14A C13A H13A 120.8
C12A C13A H13A 120.8
C13A C14A C15A 121.1(7)
C13A C14A H14A 119.4
C15A C14A H14A 119.4
C14A C15A C10 121.6(5)
C14A C15A H15A 119.2
C10 C15A H15A 119.2
C10 C11B C12B 120.3(17)
C10 C11B H11B 119.8
C12B C11B H11B 119.8
C13B C12B C11B 115(2)
C13B C12B H12B 122.3
C11B C12B H12B 122.3
C14B C13B C12B 126(2)
C14B C13B H13B 117.2
C12B C13B H13B 117.2
C13B C14B C15B 117(2)
C13B C14B H14B 121.3
C15B C14B H14B 121.3
C14B C15B C10 118.3(15)
C14B C15B H15B 120.8
C10 C15B H15B 120.8

loop_
_geom_bond_atom_site_label_1
_geom_bond_atom_site_label_2
_geom_bond_distance
S6 C5 1.673(3)
N1 C5 1.335(3)
N1 N2 1.371(3)
N1 H1 0.86(3)
N2 C3 1.288(3)
N4 C5 1.365(3)
N4 C3 1.370(3)
N4 C7 1.457(3)
C3 C9 1.498(4)
C7 C8 1.502(4)
C7 H7A 0.9700
C7 H7B 0.9700
C8 H8A 0.9600
C8 H8B 0.9600
C8 H8C 0.9600
C9 C10 1.504(4)
C9 H91 0.9700
C9 H92 0.9700
C10 C11A 1.369(6)
C10 C15B 1.379(5)
C10 C11B 1.379(5)
C10 C15A 1.394(7)
C11A C12A 1.376(9)
C11A H11A 0.9300
C12A C13A 1.381(10)
C12A H12A 0.9300
C13A C14A 1.360(11)
C13A H13A 0.9300
C14A C15A 1.361(9)
C14A H14A 0.9300
C15A H15A 0.9300
C11B C12B 1.380(5)
C11B H11B 0.9300
C12B C13B 1.379(5)
C12B H12B 0.9300
C13B C14B 1.377(5)
C13B H13B 0.9300
C14B C15B 1.379(5)
C14B H14B 0.9300
C15B H15B 0.9300

loop_
_geom_hbond_atom_site_label_D
_geom_hbond_atom_site_label_H
_geom_hbond_atom_site_label_A
_geom_hbond_site_symmetry_A
_geom_hbond_distance_DH
_geom_hbond_distance_HA
_geom_hbond_distance_DA
_geom_hbond_angle_DHA
_geom_hbond_publ_flag
C7 H7B S6 . 0.97 2.85 3.204(3) 103 y
N1 H1 S6 3_566 0.86(3) 2.46(3) 3.303(3) 167(3) y

loop_
_geom_torsion_atom_site_label_1
_geom_torsion_atom_site_label_2
_geom_torsion_atom_site_label_3
_geom_torsion_atom_site_label_4
_geom_torsion
C5 N1 N2 C3 -0.1(3)
N1 N2 C3 N4 0.3(3)
N1 N2 C3 C9 178.3(3)
C5 N4 C3 N2 -0.3(3)
C7 N4 C3 N2 179.7(3)
C5 N4 C3 C9 -178.5(3)
C7 N4 C3 C9 1.6(5)
N2 N1 C5 N4 -0.1(3)
N2 N1 C5 S6 179.3(2)
C3 N4 C5 N1 0.2(3)
C7 N4 C5 N1 -179.8(2)
C3 N4 C5 S6 -179.2(2)
C7 N4 C5 S6 0.8(4)
C5 N4 C7 C8 -88.5(3)
C3 N4 C7 C8 91.4(3)
N2 C3 C9 C10 25.1(5)
N4 C3 C9 C10 -157.0(3)
C3 C9 C10 C11A -102.9(9)
C3 C9 C10 C15B 83.1(16)
C3 C9 C10 C11B -105(4)
C3 C9 C10 C15A 79.6(7)
C15A C10 C11A C12A 0.7(18)
C9 C10 C11A C12A -177.0(11)
C10 C11A C12A C13A 0(2)
C11A C12A C13A C14A 0.4(17)
C12A C13A C14A C15A -2.2(16)
C13A C14A C15A C10 3.3(16)
C11A C10 C15A C14A -2.5(14)
C9 C10 C15A C14A 175.0(7)
C15B C10 C11B C12B -2(7)
C9 C10 C11B C12B -173(3)
C10 C11B C12B C13B -3(7)
C11B C12B C13B C14B 7(5)
C12B C13B C14B C15B -4(5)
C13B C14B C15B C10 -2(5)
C11B C10 C15B C14B 5(5)
C9 C10 C15B C14B 178(3)
